data_8000069
loop_
_publ_author_name
'Takuya Shiga'
'Kazuya Maruyama'
'Lingqin Han'
'Hiroki Oshio'

_publ_section_title
;
 Structure and Magnetic Property of an Octadecanuclear Cu(II) Complex
;
_journal_issue 12
_journal_name_full 'Chemistry Letters'
_journal_page_first 1648
_journal_paper_doi 10.1246/cl.2005.1648
_journal_volume 34
_journal_year 2005
_chemical_formula_sum 'C84 H124 Cu18 N12 O76 P8'
_chemical_formula_weight 3909.43
_chemical_name_systematic Cu18
_space_group_IT_number 62
_symmetry_cell_setting orthorhombic
_symmetry_Int_Tables_number 62
_symmetry_space_group_name_Hall '-P 2ac 2n'
_symmetry_space_group_name_H-M 'P n m a'
_atom_sites_solution_hydrogens geom
_atom_sites_solution_primary direct
_atom_sites_solution_secondary difmap
_audit_creation_method SHELXL-97
_cell_angle_alpha 90.00
_cell_angle_beta 90.00
_cell_angle_gamma 90.00
_cell_formula_units_Z 4
_cell_length_a 28.958(5)
_cell_length_b 30.017(5)
_cell_length_c 17.204(3)
_cell_measurement_temperature 273(2)
_cell_volume 14954(5)
_computing_structure_refinement 'SHELXL-97 (Sheldrick, 1997)'
_computing_structure_solution 'SHELXS-97 (Sheldrick, 1990)'
_diffrn_ambient_temperature 200
_diffrn_measured_fraction_theta_full 0.996
_diffrn_measured_fraction_theta_max 0.996
_diffrn_radiation_monochromator graphite
_diffrn_radiation_type MoK\a
_diffrn_radiation_wavelength 0.71073
_diffrn_reflns_av_R_equivalents 0.0756
_diffrn_reflns_av_sigmaI/netI 0.0496
_diffrn_reflns_limit_h_max 31
_diffrn_reflns_limit_h_min -32
_diffrn_reflns_limit_k_max 33
_diffrn_reflns_limit_k_min -29
_diffrn_reflns_limit_l_max 19
_diffrn_reflns_limit_l_min -18
_diffrn_reflns_number 71297
_diffrn_reflns_theta_full 23.33
_diffrn_reflns_theta_max 23.33
_diffrn_reflns_theta_min 1.36
_diffrn_source 'fine-focus sealed tube'
_exptl_absorpt_coefficient_mu 2.682
_exptl_crystal_colour Green
_exptl_crystal_density_diffrn 1.736
_exptl_crystal_density_method 'not measured'
_exptl_crystal_description Columnar
_exptl_crystal_F_000 7848
_refine_diff_density_max 1.140
_refine_diff_density_min -0.989
_refine_diff_density_rms 0.142
_refine_ls_extinction_method none
_refine_ls_goodness_of_fit_ref 1.084
_refine_ls_hydrogen_treatment mixed
_refine_ls_matrix_type full
_refine_ls_number_parameters 952
_refine_ls_number_reflns 11037
_refine_ls_number_restraints 3
_refine_ls_restrained_S_all 1.084
_refine_ls_R_factor_all 0.0913
_refine_ls_R_factor_gt 0.0606
_refine_ls_shift/su_max 3.685
_refine_ls_shift/su_mean 0.096
_refine_ls_structure_factor_coef Fsqd
_refine_ls_weighting_details 'calc w=1/[\s^2^(Fo^2^)+(0.1005P)^2^+63.9594P] where P=(Fo^2^+2Fc^2^)/3'
_refine_ls_weighting_scheme calc
_refine_ls_wR_factor_gt 0.1725
_refine_ls_wR_factor_ref 0.1954
_reflns_number_gt 7753
_reflns_number_total 11037
_reflns_threshold_expression >2sigma(I)
_cod_database_code 8000069

loop_
_symmetry_equiv_pos_as_xyz
'x, y, z'
'-x+1/2, -y, z+1/2'
'-x, y+1/2, -z'
'x+1/2, -y+1/2, -z+1/2'
'-x, -y, -z'
'x-1/2, y, -z-1/2'
'x, -y-1/2, z'
'-x-1/2, y-1/2, z-1/2'

loop_
_atom_site_label
_atom_site_type_symbol
_atom_site_fract_x
_atom_site_fract_y
_atom_site_fract_z
_atom_site_U_iso_or_equiv
_atom_site_adp_type
_atom_site_occupancy
_atom_site_symmetry_multiplicity
_atom_site_calc_flag
_atom_site_refinement_flags
Cu1 Cu 0.07204(5) 0.19100(4) -0.06712(7) 0.0514(3) Uani 1 1 d .
Cu2 Cu 0.02656(4) 0.14556(4) 0.06903(7) 0.0480(3) Uani 1 1 d .
Cu3 Cu -0.06907(4) 0.19020(4) 0.40152(7) 0.0448(3) Uani 1 1 d .
Cu4 Cu 0.02400(4) 0.14472(4) 0.40118(7) 0.0440(3) Uani 1 1 d .
Cu5 Cu 0.24494(4) 0.19045(4) 0.37182(6) 0.0474(3) Uani 1 1 d .
Cu6 Cu 0.19589(4) 0.14480(3) 0.23912(6) 0.0433(3) Uani 1 1 d .
Cu7 Cu -0.00688(4) 0.19923(3) 0.22412(6) 0.0397(3) Uani 1 1 d .
Cu8 Cu 0.12091(4) 0.19935(3) 0.37247(6) 0.0410(3) Uani 1 1 d .
Cu9 Cu 0.13369(4) 0.19928(3) 0.11351(6) 0.0400(3) Uani 1 1 d .
P1 P 0.08267(8) 0.14203(7) 0.23682(14) 0.0392(6) Uani 1 1 d .
P2 P 0.15022(13) 0.2500 -0.04541(19) 0.0450(8) Uani 1 2 d S
P3 P 0.04034(12) 0.2500 0.07417(18) 0.0365(7) Uani 1 2 d S
P4 P -0.09668(11) 0.2500 0.2799(2) 0.0443(8) Uani 1 2 d S
P5 P 0.01964(11) 0.2500 0.37952(18) 0.0355(7) Uani 1 2 d S
P6 P 0.19374(12) 0.2500 0.4752(2) 0.0538(10) Uani 1 2 d S
P7 P 0.18784(11) 0.2500 0.25543(18) 0.0354(7) Uani 1 2 d S
O1 O 0.0589(3) 0.1318(2) -0.0274(4) 0.0603(19) Uani 1 1 d .
O2 O 0.0129(4) 0.1980(4) -0.1590(5) 0.110(3) Uani 1 1 d .
H2AL H -0.0170 0.2084 -0.1511 0.132 Uiso 1 1 calc R
O3 O -0.0220(2) 0.15799(18) 0.1434(4) 0.0457(15) Uani 1 1 d .
O4 O -0.0418(2) 0.1309(2) 0.3977(4) 0.0500(16) Uani 1 1 d .
O5 O -0.0855(3) 0.1930(3) 0.5337(5) 0.105(4) Uani 1 1 d .
H5AL H -0.0656 0.2008 0.5740 0.125 Uiso 1 1 calc R
O6 O 0.0866(2) 0.1578(2) 0.4344(3) 0.0483(16) Uani 1 1 d .
O7 O 0.2288(2) 0.1310(2) 0.3338(4) 0.0531(17) Uani 1 1 d .
O8 O 0.3175(2) 0.1889(2) 0.3308(4) 0.0585(18) Uani 1 1 d .
H8AL H 0.3278 0.1925 0.2799 0.070 Uiso 1 1 calc R
O9 O 0.1830(2) 0.15780(19) 0.1313(3) 0.0472(15) Uani 1 1 d .
O10 O 0.0834(3) 0.0915(2) 0.2381(4) 0.065(2) Uani 1 1 d .
O11 O 0.0840(2) 0.15948(19) 0.1529(3) 0.0427(14) Uani 1 1 d .
O12 O 0.0389(2) 0.15962(19) 0.2763(3) 0.0406(14) Uani 1 1 d .
O13 O 0.1252(2) 0.16033(19) 0.2807(3) 0.0441(15) Uani 1 1 d .
O14 O 0.1834(3) 0.2500 -0.1137(5) 0.055(2) Uani 1 2 d S
O15 O 0.0994(3) 0.2500 -0.0804(5) 0.045(2) Uani 1 2 d S
O16 O 0.1548(2) 0.2074(2) 0.0017(3) 0.0469(15) Uani 1 1 d .
O17 O 0.0341(2) 0.20774(19) 0.0238(3) 0.0425(14) Uani 1 1 d .
O18 O 0.0906(3) 0.2500 0.1034(5) 0.041(2) Uani 1 2 d S
O19 O 0.0051(3) 0.2500 0.1382(5) 0.044(2) Uani 1 2 d S
O20 O -0.0742(2) 0.2075(2) 0.2511(4) 0.0476(15) Uani 1 1 d .
O21 O -0.1485(3) 0.2500 0.2624(5) 0.051(2) Uani 1 2 d S
O22 O -0.0907(3) 0.2500 0.3723(5) 0.044(2) Uani 1 2 d S
O23 O 0.0102(3) 0.2500 0.2912(4) 0.0353(18) Uani 1 2 d S
O24 O -0.00301(19) 0.20745(18) 0.4137(3) 0.0404(14) Uani 1 1 d .
O25 O 0.0703(3) 0.2500 0.3991(4) 0.0388(19) Uani 1 2 d S
O26 O 0.1670(2) 0.2074(2) 0.4592(4) 0.0555(17) Uani 1 1 d .
O27 O 0.2121(3) 0.2500 0.5590(6) 0.072(3) Uani 1 2 d S
O28 O 0.2370(3) 0.2500 0.4188(5) 0.048(2) Uani 1 2 d S
O29 O 0.1476(3) 0.2500 0.3139(5) 0.040(2) Uani 1 2 d S
O30 O 0.1722(3) 0.2500 0.1725(4) 0.0365(19) Uani 1 2 d S
O31 O 0.21690(19) 0.20774(18) 0.2708(3) 0.0381(14) Uani 1 1 d .
N1 N 0.1028(4) 0.1664(3) -0.1598(5) 0.076(3) Uani 1 1 d .
H1 H 0.118(4) 0.189(4) -0.184(7) 0.091 Uiso 1 1 calc .
N2 N 0.0146(4) 0.0826(3) 0.0931(6) 0.070(3) Uani 1 1 d .
H2 H 0.035(4) 0.075(4) 0.131(7) 0.084 Uiso 1 1 calc .
N3 N -0.1319(3) 0.1629(3) 0.4019(5) 0.055(2) Uani 1 1 d .
H3 H -0.153(4) 0.185(3) 0.392(6) 0.066 Uiso 1 1 calc .
N4 N 0.0422(3) 0.0813(3) 0.4100(6) 0.064(2) Uani 1 1 d .
H4 H 0.050(4) 0.072(4) 0.362(6) 0.077 Uiso 1 1 calc .
N5 N 0.2736(3) 0.1643(3) 0.4658(5) 0.063(2) Uani 1 1 d .
H5 H 0.278(4) 0.187(4) 0.500(7) 0.076 Uiso 1 1 calc .
N6 N 0.1902(3) 0.0814(3) 0.2092(5) 0.058(2) Uani 1 1 d .
H6 H 0.161(4) 0.072(4) 0.221(6) 0.070 Uiso 1 1 calc .
C1 C 0.0821(4) 0.0935(3) -0.0447(6) 0.054(3) Uani 1 1 d .
C2 C 0.1194(4) 0.0934(4) -0.0957(6) 0.065(3) Uani 1 1 d .
C3 C 0.1423(4) 0.0525(4) -0.1078(7) 0.069(3) Uani 1 1 d .
H3 H 0.1677 0.0521 -0.1408 0.083 Uiso 1 1 calc R
C4 C 0.1291(4) 0.0135(4) -0.0739(8) 0.073(3) Uani 1 1 d .
C5 C 0.0915(4) 0.0149(4) -0.0258(7) 0.073(3) Uani 1 1 d .
H5 H 0.0818 -0.0112 -0.0019 0.088 Uiso 1 1 calc R
C6 C 0.0670(4) 0.0543(3) -0.0116(6) 0.063(3) Uani 1 1 d .
C7 C 0.1537(4) -0.0303(4) -0.0886(9) 0.102(5) Uani 1 1 d .
H7A H 0.1485 -0.0394 -0.1414 0.153 Uiso 1 1 calc R
H7B H 0.1419 -0.0526 -0.0539 0.153 Uiso 1 1 calc R
H7C H 0.1862 -0.0266 -0.0800 0.153 Uiso 1 1 calc R
C8 C 0.1387(4) 0.1337(4) -0.1355(7) 0.075(4) Uani 1 1 d .
H8A H 0.1603 0.1483 -0.1008 0.090 Uiso 1 1 calc R
H8B H 0.1558 0.1241 -0.1811 0.090 Uiso 1 1 calc R
C9 C 0.0692(6) 0.1492(5) -0.2146(7) 0.097(5) Uani 1 1 d .
H9A H 0.0551 0.1225 -0.1933 0.116 Uiso 1 1 calc R
H9B H 0.0847 0.1411 -0.2625 0.116 Uiso 1 1 calc R
C10 C 0.0332(7) 0.1825(6) -0.2311(8) 0.120(6) Uani 1 1 d .
H10A H 0.0466 0.2074 -0.2589 0.144 Uiso 1 1 calc R
H10B H 0.0094 0.1693 -0.2636 0.144 Uiso 1 1 calc R
C11 C 0.0209(4) 0.0516(4) 0.0316(8) 0.082(4) Uani 1 1 d .
H11A H -0.0038 0.0559 -0.0058 0.098 Uiso 1 1 calc R
H11B H 0.0176 0.0218 0.0527 0.098 Uiso 1 1 calc R
C12 C -0.0310(6) 0.0809(4) 0.1300(11) 0.138(8) Uani 1 1 d .
H12 H -0.0506 0.0565 0.1257 0.166 Uiso 1 1 calc R
C13 C -0.0423(4) 0.1183(3) 0.1710(8) 0.073(3) Uani 1 1 d .
H13 H -0.0619 0.1177 0.2139 0.087 Uiso 1 1 calc R
C14 C -0.0622(3) 0.0920(3) 0.3807(5) 0.048(2) Uani 1 1 d .
C15 C -0.1069(4) 0.0897(3) 0.3508(6) 0.054(3) Uani 1 1 d .
C16 C -0.1251(4) 0.0479(4) 0.3313(6) 0.069(3) Uani 1 1 d .
H16 H -0.1547 0.0466 0.3107 0.083 Uiso 1 1 calc R
C17 C -0.1012(5) 0.0089(4) 0.3413(7) 0.074(3) Uani 1 1 d .
C18 C -0.0577(4) 0.0117(4) 0.3728(7) 0.071(3) Uani 1 1 d .
H18 H -0.0410 -0.0144 0.3801 0.085 Uiso 1 1 calc R
C19 C -0.0378(3) 0.0519(3) 0.3943(6) 0.056(3) Uani 1 1 d .
C20 C -0.1232(6) -0.0350(4) 0.3209(10) 0.119(6) Uani 1 1 d .
H20A H -0.1427 -0.0313 0.2762 0.178 Uiso 1 1 calc R
H20B H -0.1414 -0.0453 0.3639 0.178 Uiso 1 1 calc R
H20C H -0.0995 -0.0565 0.3095 0.178 Uiso 1 1 calc R
C21 C -0.1358(3) 0.1297(3) 0.3384(6) 0.060(3) Uani 1 1 d .
H21A H -0.1268 0.1437 0.2899 0.072 Uiso 1 1 calc R
H21B H -0.1678 0.1207 0.3336 0.072 Uiso 1 1 calc R
C22 C -0.1427(4) 0.1452(4) 0.4786(6) 0.062(3) Uani 1 1 d .
H22A H -0.1242 0.1189 0.4886 0.074 Uiso 1 1 calc R
H22B H -0.1750 0.1368 0.4809 0.074 Uiso 1 1 calc R
C23 C -0.1326(4) 0.1803(4) 0.5390(8) 0.084(4) Uani 1 1 d .
H23A H -0.1523 0.2060 0.5305 0.100 Uiso 1 1 calc R
H23B H -0.1390 0.1685 0.5904 0.100 Uiso 1 1 calc R
C24 C 0.0071(4) 0.0521(4) 0.4388(7) 0.070(3) Uani 1 1 d .
H24A H 0.0006 0.0603 0.4922 0.084 Uiso 1 1 calc R
H24B H 0.0193 0.0220 0.4392 0.084 Uiso 1 1 calc R
C25 C 0.0842(4) 0.0799(4) 0.4603(10) 0.105(5) Uani 1 1 d .
H25 H 0.0911 0.0570 0.4948 0.125 Uiso 1 1 calc R
C26 C 0.1119(4) 0.1176(4) 0.4488(8) 0.091(4) Uani 1 1 d .
H26 H 0.1440 0.1166 0.4504 0.109 Uiso 1 1 calc R
C27 C 0.2270(3) 0.0926(3) 0.3744(6) 0.058(3) Uani 1 1 d .
C28 C 0.2327(4) 0.0920(4) 0.4558(7) 0.073(4) Uani 1 1 d .
C29 C 0.2272(4) 0.0507(5) 0.4937(9) 0.098(5) Uani 1 1 d .
H29 H 0.2308 0.0498 0.5474 0.117 Uiso 1 1 calc R
C30 C 0.2172(5) 0.0125(5) 0.4558(11) 0.111(6) Uani 1 1 d .
C31 C 0.2133(4) 0.0136(4) 0.3770(10) 0.099(5) Uani 1 1 d .
H31 H 0.2061 -0.0125 0.3505 0.118 Uiso 1 1 calc R
C32 C 0.2201(4) 0.0532(4) 0.3342(8) 0.070(3) Uani 1 1 d .
C33 C 0.2082(7) -0.0309(6) 0.5019(12) 0.192(12) Uani 1 1 d .
H33A H 0.2191 -0.0273 0.5543 0.289 Uiso 1 1 calc R
H33B H 0.2244 -0.0551 0.4777 0.289 Uiso 1 1 calc R
H33C H 0.1757 -0.0371 0.5024 0.289 Uiso 1 1 calc R
C34 C 0.2431(4) 0.1313(5) 0.5048(7) 0.076(4) Uani 1 1 d .
H34A H 0.2578 0.1214 0.5524 0.091 Uiso 1 1 calc R
H34B H 0.2143 0.1458 0.5189 0.091 Uiso 1 1 calc R
C35 C 0.3193(4) 0.1470(4) 0.4459(7) 0.068(3) Uani 1 1 d .
H35A H 0.3161 0.1195 0.4168 0.081 Uiso 1 1 calc R
H35B H 0.3364 0.1407 0.4931 0.081 Uiso 1 1 calc R
C36 C 0.3452(4) 0.1813(4) 0.3974(7) 0.070(3) Uani 1 1 d .
H36A H 0.3493 0.2087 0.4265 0.084 Uiso 1 1 calc R
H36B H 0.3753 0.1700 0.3826 0.084 Uiso 1 1 calc R
C37 C 0.2238(4) 0.0518(3) 0.2476(8) 0.076(4) Uani 1 1 d .
H37A H 0.2548 0.0605 0.2324 0.091 Uiso 1 1 calc R
H37B H 0.2188 0.0215 0.2300 0.091 Uiso 1 1 calc R
C38 C 0.1960(6) 0.0805(4) 0.1254(7) 0.111(6) Uani 1 1 d .
H38 H 0.2107 0.0572 0.0994 0.133 Uiso 1 1 calc R
C39 C 0.1776(5) 0.1179(3) 0.0870(6) 0.085(4) Uani 1 1 d .
H39 H 0.1635 0.1168 0.0384 0.102 Uiso 1 1 calc R
O1S O 0.4791(13) 0.0478(8) 0.707(2) 0.37(2) Uani 1 1 d D
H1S H 0.4974 0.0624 0.7328 0.562 Uiso 1 1 calc R
O2S O 0.0712(5) 0.1978(6) 0.5777(6) 0.213(9) Uani 1 1 d .
O3S O 0.1606(6) 0.1864(5) 0.6427(7) 0.187(7) Uani 1 1 d .
O4S O 0.1447(5) 0.2500 0.7481(7) 0.116(5) Uani 1 2 d S
O5S O 0.2293(9) 0.1331(11) 0.7199(13) 0.355(16) Uani 1 1 d .
O6S O 0.2533(5) 0.1908(5) 0.8863(19) 0.287(15) Uani 1 1 d .
O7S O 0.3061(8) 0.2500 0.8046(16) 0.223(11) Uani 1 2 d S
O8S O 0.2966(8) 0.2500 0.6063(15) 0.47(4) Uani 1 2 d S
O9S O 0.3362(16) 0.0521(14) 0.647(2) 0.57(3) Uani 1 1 d .
O10S O 0.414(2) 0.2500 0.739(3) 0.53(4) Uani 1 2 d S
O11S O 0.4530(14) 0.2500 0.8661(18) 0.31(2) Uani 1 2 d S
O12S O 0.4949(6) 0.1379(8) 0.9161(9) 0.249(10) Uani 1 1 d .
O13S O 0.4414(8) 0.1525(16) 0.559(2) 0.49(3) Uani 1 1 d .
O14S O 0.4275(7) 0.2500 0.4796(15) 0.71(7) Uani 1 2 d S
O15S O 0.2799(7) 0.2126(7) 0.1215(17) 0.301(16) Uani 1 1 d .
O16S O 0.2519(8) 0.1842(9) 0.021(4) 0.61(5) Uani 1 1 d .
C1S C 0.4423(12) 0.0192(12) 0.7682(18) 0.48(5) Uani 1 1 d D
H1S1 H 0.4623 -0.0040 0.7901 0.576 Uiso 1 1 calc R
C2S C 0.4140(12) -0.0054(6) 0.7124(17) 0.26(2) Uani 1 1 d D
H2S1 H 0.3883 -0.0187 0.7389 0.396 Uiso 1 1 calc R
H2S2 H 0.4323 -0.0283 0.6885 0.396 Uiso 1 1 calc R
H2S3 H 0.4029 0.0146 0.6732 0.396 Uiso 1 1 calc R
C3S C 0.4083(14) 0.0266(15) 0.830(3) 0.61(7) Uani 1 1 d D
H3S1 H 0.3904 0.0000 0.8374 0.918 Uiso 1 1 calc R
H3S2 H 0.3882 0.0506 0.8155 0.918 Uiso 1 1 calc R
H3S3 H 0.4239 0.0339 0.8774 0.918 Uiso 1 1 calc R

loop_
_atom_site_aniso_label
_atom_site_aniso_U_11
_atom_site_aniso_U_22
_atom_site_aniso_U_33
_atom_site_aniso_U_23
_atom_site_aniso_U_13
_atom_site_aniso_U_12
Cu1 0.0706(8) 0.0427(7) 0.0408(7) -0.0101(5) 0.0060(6) -0.0086(6)
Cu2 0.0635(8) 0.0315(6) 0.0489(7) -0.0085(5) 0.0098(6) -0.0063(5)
Cu3 0.0377(6) 0.0395(7) 0.0572(7) 0.0040(5) 0.0058(5) -0.0041(5)
Cu4 0.0434(6) 0.0372(6) 0.0514(7) 0.0097(5) 0.0039(5) -0.0009(5)
Cu5 0.0446(7) 0.0519(7) 0.0457(7) 0.0083(5) 0.0014(5) 0.0086(5)
Cu6 0.0495(7) 0.0312(6) 0.0492(7) 0.0078(5) 0.0070(5) 0.0093(5)
Cu7 0.0412(6) 0.0348(6) 0.0430(6) -0.0043(5) 0.0005(5) 0.0007(5)
Cu8 0.0434(6) 0.0387(6) 0.0408(6) 0.0047(5) 0.0061(5) -0.0012(5)
Cu9 0.0478(7) 0.0284(6) 0.0438(6) 0.0035(5) 0.0043(5) 0.0014(5)
P1 0.0468(14) 0.0241(11) 0.0468(14) 0.0021(10) 0.0062(11) 0.0000(10)
P2 0.058(2) 0.043(2) 0.0347(18) 0.000 0.0026(16) 0.000
P3 0.0488(19) 0.0264(16) 0.0345(17) 0.000 0.0001(15) 0.000
P4 0.0353(18) 0.0396(19) 0.058(2) 0.000 0.0010(16) 0.000
P5 0.0357(18) 0.0323(17) 0.0386(18) 0.000 0.0058(14) 0.000
P6 0.041(2) 0.078(3) 0.042(2) 0.000 -0.0005(16) 0.000
P7 0.0364(17) 0.0308(17) 0.0390(18) 0.000 0.0032(14) 0.000
O1 0.086(5) 0.041(4) 0.054(4) -0.011(3) 0.019(4) -0.001(4)
O2 0.096(7) 0.171(10) 0.062(6) -0.011(6) -0.014(5) -0.003(6)
O3 0.049(4) 0.028(3) 0.060(4) -0.008(3) 0.004(3) -0.004(3)
O4 0.045(4) 0.035(4) 0.069(4) 0.008(3) 0.001(3) -0.008(3)
O5 0.072(6) 0.170(10) 0.071(6) -0.036(6) 0.023(5) -0.059(6)
O6 0.049(4) 0.045(4) 0.052(4) 0.017(3) 0.004(3) 0.001(3)
O7 0.056(4) 0.045(4) 0.059(4) 0.018(3) -0.005(3) 0.005(3)
O8 0.042(4) 0.070(5) 0.064(4) 0.011(4) 0.010(3) 0.008(3)
O9 0.064(4) 0.030(3) 0.047(4) 0.004(3) 0.002(3) 0.013(3)
O10 0.085(5) 0.029(4) 0.080(5) 0.007(3) 0.017(4) 0.003(3)
O11 0.053(4) 0.035(3) 0.040(3) -0.001(3) 0.001(3) -0.005(3)
O12 0.045(3) 0.034(3) 0.042(3) 0.003(3) 0.003(3) 0.000(3)
O13 0.045(4) 0.041(3) 0.046(4) 0.003(3) 0.005(3) 0.007(3)
O14 0.061(6) 0.055(6) 0.050(6) 0.000 0.006(5) 0.000
O15 0.051(5) 0.041(5) 0.044(5) 0.000 -0.002(4) 0.000
O16 0.062(4) 0.045(4) 0.034(3) -0.003(3) 0.008(3) 0.008(3)
O17 0.055(4) 0.037(3) 0.036(3) -0.003(3) 0.002(3) -0.002(3)
O18 0.048(5) 0.028(4) 0.048(5) 0.000 0.000(4) 0.000
O19 0.048(5) 0.036(5) 0.046(5) 0.000 0.000(4) 0.000
O20 0.038(3) 0.041(4) 0.064(4) -0.004(3) 0.002(3) -0.002(3)
O21 0.041(5) 0.048(5) 0.065(6) 0.000 0.005(4) 0.000
O22 0.044(5) 0.033(5) 0.057(5) 0.000 0.004(4) 0.000
O23 0.040(5) 0.026(4) 0.041(4) 0.000 0.003(4) 0.000
O24 0.037(3) 0.038(3) 0.047(3) 0.004(3) 0.006(3) 0.001(3)
O25 0.035(5) 0.044(5) 0.038(5) 0.000 0.002(4) 0.000
O26 0.043(4) 0.070(5) 0.054(4) 0.016(3) -0.001(3) -0.004(3)
O27 0.055(6) 0.116(9) 0.047(6) 0.000 -0.001(5) 0.000
O28 0.043(5) 0.059(6) 0.042(5) 0.000 0.007(4) 0.000
O29 0.047(5) 0.034(5) 0.041(5) 0.000 0.010(4) 0.000
O30 0.040(5) 0.029(4) 0.040(5) 0.000 0.002(4) 0.000
O31 0.038(3) 0.034(3) 0.042(3) 0.001(3) 0.001(3) 0.003(3)
N1 0.109(9) 0.061(6) 0.057(6) -0.021(5) 0.036(6) -0.025(6)
N2 0.086(7) 0.034(5) 0.090(7) -0.015(5) 0.032(6) -0.002(5)
N3 0.037(5) 0.052(5) 0.074(6) 0.005(5) 0.000(4) -0.002(4)
N4 0.064(6) 0.042(5) 0.085(7) 0.005(5) -0.003(5) 0.001(4)
N5 0.060(6) 0.075(7) 0.054(5) 0.013(5) 0.000(5) 0.018(5)
N6 0.076(6) 0.032(4) 0.067(6) 0.008(4) 0.005(5) 0.000(4)
C1 0.061(6) 0.042(6) 0.060(6) -0.016(5) 0.012(5) -0.003(5)
C2 0.082(8) 0.054(7) 0.060(7) -0.025(5) 0.007(6) -0.004(6)
C3 0.048(6) 0.070(8) 0.089(8) -0.026(7) 0.008(6) -0.007(6)
C4 0.059(7) 0.054(7) 0.105(10) -0.016(7) 0.009(7) 0.011(6)
C5 0.071(8) 0.058(7) 0.090(9) -0.031(6) 0.009(7) -0.008(6)
C6 0.074(7) 0.040(6) 0.073(7) -0.021(5) 0.020(6) -0.014(5)
C7 0.069(8) 0.082(10) 0.155(14) -0.022(9) 0.029(9) 0.008(7)
C8 0.078(8) 0.068(8) 0.081(8) -0.036(6) 0.039(7) -0.016(7)
C9 0.169(15) 0.071(9) 0.051(7) -0.013(6) -0.015(9) -0.013(10)
C10 0.181(19) 0.120(14) 0.059(9) -0.016(9) -0.029(10) -0.029(13)
C11 0.082(8) 0.046(7) 0.118(10) -0.021(7) 0.031(8) -0.015(6)
C12 0.147(14) 0.044(7) 0.224(19) -0.034(9) 0.136(14) -0.038(8)
C13 0.058(7) 0.039(6) 0.121(10) -0.006(6) 0.030(7) -0.015(5)
C14 0.053(6) 0.040(6) 0.050(6) 0.003(4) 0.000(5) -0.011(4)
C15 0.059(6) 0.040(6) 0.061(6) 0.001(5) 0.005(5) -0.011(5)
C16 0.067(7) 0.072(8) 0.068(7) -0.001(6) -0.017(6) -0.013(6)
C17 0.091(9) 0.050(7) 0.080(8) -0.009(6) -0.019(7) -0.015(6)
C18 0.094(9) 0.040(6) 0.079(8) -0.001(5) -0.005(7) -0.002(6)
C19 0.058(6) 0.039(6) 0.073(7) 0.009(5) 0.000(6) -0.005(5)
C20 0.152(15) 0.064(9) 0.141(14) -0.022(9) -0.038(12) -0.019(9)
C21 0.051(6) 0.060(7) 0.070(7) 0.001(6) -0.008(5) -0.019(5)
C22 0.049(6) 0.059(7) 0.077(8) -0.002(6) 0.011(6) -0.011(5)
C23 0.079(9) 0.087(9) 0.084(9) -0.005(7) 0.039(7) -0.020(7)
C24 0.082(8) 0.044(6) 0.084(8) 0.015(6) -0.019(7) 0.000(6)
C25 0.067(8) 0.061(8) 0.186(16) 0.043(9) -0.054(9) -0.008(6)
C26 0.069(8) 0.064(8) 0.140(12) 0.045(8) -0.036(8) -0.001(6)
C27 0.051(6) 0.047(6) 0.078(8) 0.028(6) 0.010(5) 0.003(5)
C28 0.050(6) 0.091(9) 0.077(8) 0.050(7) 0.002(6) 0.006(6)
C29 0.049(7) 0.120(13) 0.125(12) 0.072(11) -0.009(7) -0.009(8)
C30 0.103(11) 0.093(11) 0.137(14) 0.082(11) -0.042(10) -0.033(9)
C31 0.076(9) 0.066(9) 0.153(14) 0.050(9) -0.030(9) -0.006(7)
C32 0.060(7) 0.048(7) 0.101(10) 0.032(6) -0.012(7) 0.000(5)
C33 0.22(2) 0.149(17) 0.21(2) 0.140(17) -0.094(18) -0.100(16)
C34 0.057(7) 0.109(10) 0.060(7) 0.026(7) 0.006(6) 0.022(7)
C35 0.055(7) 0.067(8) 0.081(8) 0.022(6) -0.004(6) 0.015(6)
C36 0.058(7) 0.072(8) 0.079(8) 0.003(6) -0.013(6) 0.012(6)
C37 0.075(8) 0.032(6) 0.120(11) 0.005(6) 0.005(7) 0.005(5)
C38 0.233(19) 0.033(7) 0.067(8) -0.012(6) 0.018(10) 0.016(9)
C39 0.169(13) 0.034(6) 0.051(6) -0.009(5) -0.008(7) 0.033(7)
O1S 0.60(6) 0.22(2) 0.30(3) 0.10(2) -0.05(4) -0.15(3)
O2S 0.221(15) 0.36(2) 0.057(6) -0.031(9) 0.025(8) -0.181(15)
O3S 0.279(19) 0.160(12) 0.122(10) 0.009(9) 0.104(12) -0.046(12)
O4S 0.117(11) 0.161(15) 0.070(8) 0.000 0.004(8) 0.000
O5S 0.28(3) 0.58(5) 0.21(2) -0.10(3) 0.10(2) -0.05(3)
O6S 0.098(10) 0.110(11) 0.65(5) -0.022(18) 0.117(19) -0.007(8)
O7S 0.18(2) 0.27(3) 0.22(3) 0.000 0.060(19) 0.000
O8S 0.085(14) 1.16(12) 0.16(2) 0.000 -0.042(15) 0.000
O9S 0.69(7) 0.60(6) 0.41(4) 0.20(4) -0.36(5) -0.21(6)
O10S 0.63(10) 0.48(7) 0.48(8) 0.000 -0.33(7) 0.000
O11S 0.51(5) 0.120(18) 0.28(3) 0.000 0.24(4) 0.000
O12S 0.169(14) 0.43(3) 0.154(13) 0.036(16) 0.039(11) -0.099(17)
O13S 0.15(2) 0.89(9) 0.44(5) -0.25(5) -0.03(2) -0.03(3)
O14S 0.055(12) 2.0(2) 0.106(18) 0.000 0.002(12) 0.000
O15S 0.163(17) 0.190(17) 0.55(4) 0.21(2) 0.23(2) 0.109(13)
O16S 0.113(17) 0.24(3) 1.47(15) 0.24(5) 0.25(4) 0.038(16)
C1S 0.40(7) 0.44(6) 0.60(9) 0.39(6) -0.32(6) -0.31(5)
C2S 0.41(5) 0.057(11) 0.32(3) 0.032(15) -0.28(3) -0.037(18)
C3S 0.45(8) 0.81(13) 0.58(10) 0.53(10) -0.25(7) -0.44(9)

loop_
_atom_type_symbol
_atom_type_description
_atom_type_scat_dispersion_real
_atom_type_scat_dispersion_imag
_atom_type_scat_source
C C 0.0033 0.0016 'International Tables Vol C Tables 4.2.6.8 and 6.1.1.4'
H H 0.0000 0.0000 'International Tables Vol C Tables 4.2.6.8 and 6.1.1.4'
N N 0.0061 0.0033 'International Tables Vol C Tables 4.2.6.8 and 6.1.1.4'
O O 0.0106 0.0060 'International Tables Vol C Tables 4.2.6.8 and 6.1.1.4'
Cu Cu 0.3201 1.2651 'International Tables Vol C Tables 4.2.6.8 and 6.1.1.4'
P P 0.1023 0.0942 'International Tables Vol C Tables 4.2.6.8 and 6.1.1.4'

loop_
_geom_angle_atom_site_label_1
_geom_angle_atom_site_label_2
_geom_angle_atom_site_label_3
_geom_angle
_geom_angle_site_symmetry_1
_geom_angle_site_symmetry_3
O1 Cu1 O15 161.9(3) . .
O1 Cu1 N1 91.8(4) . .
O15 Cu1 N1 93.5(4) . .
O1 Cu1 O17 81.1(2) . .
O15 Cu1 O17 95.0(3) . .
N1 Cu1 O17 170.8(3) . .
O1 Cu1 O2 100.2(3) . .
O15 Cu1 O2 97.8(4) . .
N1 Cu1 O2 79.5(4) . .
O17 Cu1 O2 96.0(3) . .
O1 Cu1 Cu2 39.33(18) . .
O15 Cu1 Cu2 132.7(2) . .
N1 Cu1 Cu2 131.1(3) . .
O17 Cu1 Cu2 42.01(17) . .
O2 Cu1 Cu2 104.2(3) . .
O3 Cu2 O1 162.1(3) . .
O3 Cu2 N2 85.3(3) . .
O1 Cu2 N2 93.4(3) . .
O3 Cu2 O17 98.8(2) . .
O1 Cu2 O17 79.5(3) . .
N2 Cu2 O17 169.1(4) . .
O3 Cu2 Cu1 138.01(18) . .
O1 Cu2 Cu1 39.19(19) . .
N2 Cu2 Cu1 132.5(3) . .
O17 Cu2 Cu1 40.58(16) . .
O4 Cu3 O22 162.6(3) . .
O4 Cu3 O24 81.5(2) . .
O22 Cu3 O24 95.5(3) . .
O4 Cu3 N3 89.7(3) . .
O22 Cu3 N3 94.9(3) . .
O24 Cu3 N3 169.0(3) . .
O4 Cu3 O5 98.6(3) . .
O22 Cu3 O5 98.7(4) . .
O24 Cu3 O5 94.8(3) . .
N3 Cu3 O5 79.9(3) . .
O4 Cu3 P4 131.3(2) . .
O22 Cu3 P4 32.2(2) . .
O24 Cu3 P4 100.45(18) . .
N3 Cu3 P4 90.3(3) . .
O5 Cu3 P4 129.3(3) . .
O4 Cu3 Cu4 39.23(17) . .
O22 Cu3 Cu4 134.1(2) . .
O24 Cu3 Cu4 42.37(16) . .
N3 Cu3 Cu4 128.8(3) . .
O5 Cu3 Cu4 101.6(3) . .
P4 Cu3 Cu4 121.98(8) . .
O6 Cu4 O4 164.6(3) . .
O6 Cu4 N4 85.7(3) . .
O4 Cu4 N4 93.3(3) . .
O6 Cu4 O24 98.0(2) . .
O4 Cu4 O24 80.0(2) . .
N4 Cu4 O24 167.4(3) . .
O6 Cu4 O12 93.6(2) . .
O4 Cu4 O12 101.6(2) . .
N4 Cu4 O12 102.4(3) . .
O24 Cu4 O12 89.5(2) . .
O6 Cu4 Cu3 137.83(19) . .
O4 Cu4 Cu3 39.19(18) . .
N4 Cu4 Cu3 132.1(3) . .
O24 Cu4 Cu3 40.93(16) . .
O12 Cu4 Cu3 94.79(15) . .
O7 Cu5 O28 159.1(3) . .
O7 Cu5 N5 90.7(3) . .
O28 Cu5 N5 94.2(4) . .
O7 Cu5 O31 81.3(2) . .
O28 Cu5 O31 94.3(3) . .
N5 Cu5 O31 171.5(3) . .
O7 Cu5 O8 95.8(3) . .
O28 Cu5 O8 105.0(3) . .
N5 Cu5 O8 81.6(3) . .
O31 Cu5 O8 96.6(2) . .
O7 Cu5 Cu6 38.81(17) . .
O28 Cu5 Cu6 131.8(2) . .
N5 Cu5 Cu6 129.4(3) . .
O31 Cu5 Cu6 42.66(16) . .
O8 Cu5 Cu6 101.28(19) . .
O7 Cu6 O9 161.5(3) . .
O7 Cu6 N6 93.1(3) . .
O9 Cu6 N6 85.9(3) . .
O7 Cu6 O31 80.0(2) . .
O9 Cu6 O31 97.3(2) . .
N6 Cu6 O31 167.5(3) . .
O7 Cu6 O13 103.2(2) . .
O9 Cu6 O13 95.1(2) . .
N6 Cu6 O13 102.1(3) . .
O31 Cu6 O13 89.7(2) . .
O7 Cu6 Cu5 39.39(19) . .
O9 Cu6 Cu5 136.53(19) . .
N6 Cu6 Cu5 132.3(3) . .
O31 Cu6 Cu5 40.86(15) . .
O13 Cu6 Cu5 95.45(16) . .
O3 Cu7 O23 169.1(3) . .
O3 Cu7 O12 95.4(2) . .
O23 Cu7 O12 91.7(2) . .
O3 Cu7 O20 91.4(3) . .
O23 Cu7 O20 90.7(3) . .
O12 Cu7 O20 127.7(2) . .
O3 Cu7 O19 89.8(3) . .
O23 Cu7 O19 79.3(2) . .
O12 Cu7 O19 128.7(3) . .
O20 Cu7 O19 103.1(3) . .
O3 Cu7 Cu7 130.36(18) . 7_565
O23 Cu7 Cu7 39.47(18) . 7_565
O12 Cu7 Cu7 126.59(17) . 7_565
O20 Cu7 Cu7 82.92(17) . 7_565
O19 Cu7 Cu7 44.90(16) . 7_565
O6 Cu8 O13 95.2(3) . .
O6 Cu8 O29 169.7(3) . .
O13 Cu8 O29 91.4(3) . .
O6 Cu8 O26 90.6(3) . .
O13 Cu8 O26 128.5(3) . .
O29 Cu8 O26 91.5(3) . .
O6 Cu8 O25 89.4(2) . .
O13 Cu8 O25 129.1(3) . .
O29 Cu8 O25 80.3(2) . .
O26 Cu8 O25 102.0(3) . .
O6 Cu8 Cu8 130.56(19) . 7_565
O13 Cu8 Cu8 126.48(17) . 7_565
O29 Cu8 Cu8 39.86(17) . 7_565
O26 Cu8 Cu8 83.12(19) . 7_565
O25 Cu8 Cu8 45.26(15) . 7_565
O9 Cu9 O18 169.7(3) . .
O9 Cu9 O11 95.4(3) . .
O18 Cu9 O11 92.1(3) . .
O9 Cu9 O16 90.3(2) . .
O18 Cu9 O16 90.9(3) . .
O11 Cu9 O16 127.7(2) . .
O9 Cu9 O30 89.9(2) . .
O18 Cu9 O30 79.8(2) . .
O11 Cu9 O30 129.9(3) . .
O16 Cu9 O30 102.0(3) . .
O9 Cu9 Cu9 130.47(19) . 7_565
O18 Cu9 Cu9 39.63(18) . 7_565
O11 Cu9 Cu9 126.94(17) . 7_565
O16 Cu9 Cu9 83.14(17) . 7_565
O30 Cu9 Cu9 44.72(15) . 7_565
O10 P1 O12 110.5(4) . .
O10 P1 O11 110.7(4) . .
O12 P1 O11 108.7(3) . .
O10 P1 O13 109.7(4) . .
O12 P1 O13 108.7(3) . .
O11 P1 O13 108.5(3) . .
O14 P2 O16 111.0(3) . .
O14 P2 O16 111.0(3) . 7_565
O16 P2 O16 114.6(5) . 7_565
O14 P2 O15 107.0(5) . .
O16 P2 O15 106.4(3) . .
O16 P2 O15 106.4(3) 7_565 .
O19 P3 O18 113.7(5) . .
O19 P3 O17 109.4(3) . .
O18 P3 O17 107.1(3) . .
O19 P3 O17 109.4(3) . 7_565
O18 P3 O17 107.1(3) . 7_565
O17 P3 O17 110.2(5) . 7_565
O20 P4 O20 114.6(5) . 7_565
O20 P4 O21 111.0(3) . .
O20 P4 O21 111.0(3) 7_565 .
O20 P4 O22 106.2(3) . .
O20 P4 O22 106.2(3) 7_565 .
O21 P4 O22 107.5(5) . .
O20 P4 Cu3 130.1(3) . 7_565
O20 P4 Cu3 66.0(3) 7_565 7_565
O21 P4 Cu3 114.6(3) . 7_565
O22 P4 Cu3 40.99(10) . 7_565
O20 P4 Cu3 66.0(3) . .
O20 P4 Cu3 130.1(3) 7_565 .
O21 P4 Cu3 114.6(3) . .
O22 P4 Cu3 40.99(10) . .
Cu3 P4 Cu3 77.41(10) 7_565 .
O25 P5 O23 113.1(4) . .
O25 P5 O24 109.1(3) . .
O23 P5 O24 107.3(3) . .
O25 P5 O24 109.1(3) . 7_565
O23 P5 O24 107.3(3) . 7_565
O24 P5 O24 110.8(5) . 7_565
O26 P6 O26 114.6(5) . 7_565
O26 P6 O27 110.3(3) . .
O26 P6 O27 110.3(3) 7_565 .
O26 P6 O28 106.9(3) . .
O26 P6 O28 106.9(3) 7_565 .
O27 P6 O28 107.5(5) . .
O30 P7 O29 113.1(5) . .
O30 P7 O31 109.2(3) . .
O29 P7 O31 107.5(3) . .
O30 P7 O31 109.2(3) . 7_565
O29 P7 O31 107.5(3) . 7_565
O31 P7 O31 110.4(5) . 7_565
C1 O1 Cu1 126.6(6) . .
C1 O1 Cu2 127.0(6) . .
Cu1 O1 Cu2 101.5(3) . .
C10 O2 Cu1 104.6(9) . .
C13 O3 Cu7 113.4(6) . .
C13 O3 Cu2 111.2(6) . .
Cu7 O3 Cu2 115.9(3) . .
C14 O4 Cu4 128.4(6) . .
C14 O4 Cu3 128.7(6) . .
Cu4 O4 Cu3 101.6(3) . .
C23 O5 Cu3 104.4(7) . .
C26 O6 Cu8 112.3(6) . .
C26 O6 Cu4 111.0(6) . .
Cu8 O6 Cu4 116.9(3) . .
C27 O7 Cu6 126.8(7) . .
C27 O7 Cu5 128.0(7) . .
Cu6 O7 Cu5 101.8(3) . .
C36 O8 Cu5 106.3(6) . .
C39 O9 Cu9 112.1(7) . .
C39 O9 Cu6 111.4(5) . .
Cu9 O9 Cu6 115.4(3) . .
P1 O11 Cu9 122.9(3) . .
P1 O12 Cu7 123.7(3) . .
P1 O12 Cu4 121.1(3) . .
Cu7 O12 Cu4 115.1(3) . .
P1 O13 Cu8 123.6(3) . .
P1 O13 Cu6 120.2(3) . .
Cu8 O13 Cu6 116.2(3) . .
P2 O15 Cu1 109.3(3) . .
P2 O15 Cu1 109.3(3) . 7_565
Cu1 O15 Cu1 130.1(5) . 7_565
P2 O16 Cu9 125.4(4) . .
P3 O17 Cu1 125.9(4) . .
P3 O17 Cu2 123.4(3) . .
Cu1 O17 Cu2 97.4(2) . .
P3 O18 Cu9 128.7(2) . .
P3 O18 Cu9 128.7(2) . 7_565
Cu9 O18 Cu9 100.7(4) . 7_565
P3 O19 Cu7 127.8(3) . .
P3 O19 Cu7 127.8(3) . 7_565
Cu7 O19 Cu7 90.2(3) . 7_565
P4 O20 Cu7 126.5(4) . .
P4 O22 Cu3 106.8(3) . .
P4 O22 Cu3 106.8(3) . 7_565
Cu3 O22 Cu3 131.8(5) . 7_565
P5 O23 Cu7 128.26(19) . .
P5 O23 Cu7 128.26(19) . 7_565
Cu7 O23 Cu7 101.1(4) . 7_565
P5 O24 Cu3 125.5(3) . .
P5 O24 Cu4 123.7(3) . .
Cu3 O24 Cu4 96.7(2) . .
P5 O25 Cu8 127.8(3) . .
P5 O25 Cu8 127.8(3) . 7_565
Cu8 O25 Cu8 89.5(3) . 7_565
P6 O26 Cu8 124.9(4) . .
P6 O28 Cu5 110.0(3) . .
P6 O28 Cu5 110.0(3) . 7_565
Cu5 O28 Cu5 129.6(4) . 7_565
P7 O29 Cu8 128.9(2) . .
P7 O29 Cu8 128.9(2) . 7_565
Cu8 O29 Cu8 100.3(3) . 7_565
P7 O30 Cu9 127.5(2) . .
P7 O30 Cu9 127.5(2) . 7_565
Cu9 O30 Cu9 90.6(3) . 7_565
P7 O31 Cu5 125.9(3) . .
P7 O31 Cu6 123.2(3) . .
Cu5 O31 Cu6 96.5(2) . .
C9 N1 C8 114.5(10) . .
C9 N1 Cu1 110.9(9) . .
C8 N1 Cu1 109.6(7) . .
C11 N2 C12 114.4(10) . .
C11 N2 Cu2 116.8(8) . .
C12 N2 Cu2 106.4(7) . .
C22 N3 C21 114.1(8) . .
C22 N3 Cu3 110.4(6) . .
C21 N3 Cu3 110.0(6) . .
C24 N4 C25 111.2(9) . .
C24 N4 Cu4 115.2(7) . .
C25 N4 Cu4 106.7(7) . .
C35 N5 C34 114.0(9) . .
C35 N5 Cu5 109.3(7) . .
C34 N5 Cu5 112.6(7) . .
C38 N6 C37 110.9(10) . .
C38 N6 Cu6 105.5(6) . .
C37 N6 Cu6 114.2(7) . .
O1 C1 C6 118.1(9) . .
O1 C1 C2 121.6(9) . .
C6 C1 C2 120.3(9) . .
C1 C2 C3 117.4(10) . .
C1 C2 C8 125.2(10) . .
C3 C2 C8 117.4(10) . .
C4 C3 C2 123.6(11) . .
C3 C4 C5 117.1(11) . .
C3 C4 C7 122.8(11) . .
C5 C4 C7 120.1(12) . .
C4 C5 C6 122.3(11) . .
C1 C6 C5 119.2(10) . .
C1 C6 C11 121.6(10) . .
C5 C6 C11 118.8(10) . .
N1 C8 C2 113.6(10) . .
N1 C9 C10 111.0(11) . .
O2 C10 C9 109.9(12) . .
N2 C11 C6 115.9(9) . .
C13 C12 N2 114.3(10) . .
C12 C13 O3 114.8(10) . .
O4 C14 C15 122.1(9) . .
O4 C14 C19 119.0(8) . .
C15 C14 C19 118.9(9) . .
C14 C15 C16 118.7(10) . .
C14 C15 C21 122.6(9) . .
C16 C15 C21 118.7(9) . .
C17 C16 C15 123.1(10) . .
C18 C17 C16 117.3(10) . .
C18 C17 C20 122.1(12) . .
C16 C17 C20 120.5(12) . .
C17 C18 C19 122.6(11) . .
C18 C19 C14 119.2(10) . .
C18 C19 C24 119.8(9) . .
C14 C19 C24 120.8(9) . .
N3 C21 C15 113.3(8) . .
N3 C22 C23 109.3(9) . .
O5 C23 C22 109.3(9) . .
N4 C24 C19 116.0(9) . .
C26 C25 N4 111.3(10) . .
C25 C26 O6 114.3(10) . .
O7 C27 C32 118.5(10) . .
O7 C27 C28 121.3(10) . .
C32 C27 C28 120.2(10) . .
C29 C28 C27 117.2(13) . .
C29 C28 C34 117.4(12) . .
C27 C28 C34 125.4(10) . .
C30 C29 C28 123.3(14) . .
C29 C30 C31 118.4(12) . .
C29 C30 C33 120.3(16) . .
C31 C30 C33 121.2(17) . .
C30 C31 C32 121.9(14) . .
C27 C32 C31 118.6(13) . .
C27 C32 C37 120.7(9) . .
C31 C32 C37 120.4(12) . .
C28 C34 N5 113.2(9) . .
N5 C35 C36 109.5(9) . .
O8 C36 C35 105.9(9) . .
N6 C37 C32 112.5(9) . .
C39 C38 N6 113.9(10) . .
C38 C39 O9 112.1(10) . .
C2S C1S C3S 100(3) . .
C2S C1S O1S 101(3) . .
C3S C1S O1S 141(3) . .

loop_
_geom_bond_atom_site_label_1
_geom_bond_atom_site_label_2
_geom_bond_distance
_geom_bond_site_symmetry_2
Cu1 O1 1.943(7) .
Cu1 O15 1.954(4) .
Cu1 N1 1.970(9) .
Cu1 O17 1.977(6) .
Cu1 O2 2.340(9) .
Cu1 Cu2 3.0136(17) .
Cu2 O3 1.938(6) .
Cu2 O1 1.949(6) .
Cu2 N2 1.965(9) .
Cu2 O17 2.034(6) .
Cu3 O4 1.949(6) .
Cu3 O22 1.967(4) .
Cu3 O24 1.993(6) .
Cu3 N3 1.996(8) .
Cu3 O5 2.325(8) .
Cu3 P4 2.871(3) .
Cu3 Cu4 3.0212(16) .
Cu4 O6 1.941(6) .
Cu4 O4 1.950(6) .
Cu4 N4 1.982(9) .
Cu4 O24 2.050(6) .
Cu4 O12 2.236(6) .
Cu5 O7 1.956(7) .
Cu5 O28 1.975(4) .
Cu5 N5 1.979(8) .
Cu5 O31 1.987(6) .
Cu5 O8 2.217(6) .
Cu5 Cu6 3.0178(17) .
Cu6 O7 1.932(6) .
Cu6 O9 1.931(6) .
Cu6 N6 1.977(8) .
Cu6 O31 2.058(6) .
Cu6 O13 2.218(6) .
Cu7 O3 1.912(6) .
Cu7 O23 1.974(5) .
Cu7 O12 1.994(6) .
Cu7 O20 2.018(6) .
Cu7 O19 2.152(6) .
Cu7 Cu7 3.048(2) 7_565
Cu8 O6 1.917(6) .
Cu8 O13 1.970(6) .
Cu8 O29 1.981(5) .
Cu8 O26 2.017(7) .
Cu8 O25 2.160(6) .
Cu8 Cu8 3.041(2) 7_565
Cu9 O9 1.919(6) .
Cu9 O18 1.977(5) .
Cu9 O11 1.988(6) .
Cu9 O16 2.033(6) .
Cu9 O30 2.143(6) .
Cu9 Cu9 3.045(2) 7_565
P1 O10 1.518(7) .
P1 O12 1.532(6) .
P1 O11 1.537(6) .
P1 O13 1.545(7) .
P2 O14 1.517(9) .
P2 O16 1.521(6) .
P2 O16 1.521(6) 7_565
P2 O15 1.590(9) .
P3 O19 1.501(9) .
P3 O18 1.539(9) .
P3 O17 1.547(6) .
P3 O17 1.547(6) 7_565
P4 O20 1.516(6) .
P4 O20 1.516(6) 7_565
P4 O21 1.530(9) .
P4 O22 1.599(9) .
P4 Cu3 2.871(3) 7_565
P5 O25 1.506(8) .
P5 O23 1.544(8) .
P5 O24 1.551(6) .
P5 O24 1.551(6) 7_565
P6 O26 1.520(7) .
P6 O26 1.520(7) 7_565
P6 O27 1.535(10) .
P6 O28 1.585(9) .
P7 O30 1.496(8) .
P7 O29 1.540(8) .
P7 O31 1.545(6) .
P7 O31 1.545(6) 7_565
O1 C1 1.363(11) .
O2 C10 1.448(17) .
O3 C13 1.411(11) .
O4 C14 1.342(10) .
O5 C23 1.422(13) .
O6 C26 1.434(12) .
O7 C27 1.350(11) .
O8 C36 1.418(12) .
O9 C39 1.429(12) .
O15 Cu1 1.954(4) 7_565
O18 Cu9 1.977(5) 7_565
O19 Cu7 2.152(6) 7_565
O22 Cu3 1.967(4) 7_565
O23 Cu7 1.974(5) 7_565
O25 Cu8 2.160(6) 7_565
O28 Cu5 1.975(4) 7_565
O29 Cu8 1.981(5) 7_565
O30 Cu9 2.143(6) 7_565
N1 C9 1.450(16) .
N1 C8 1.491(16) .
N2 C11 1.420(14) .
N2 C12 1.468(15) .
N3 C22 1.454(13) .
N3 C21 1.482(13) .
N4 C24 1.428(14) .
N4 C25 1.494(15) .
N5 C35 1.460(13) .
N5 C34 1.488(14) .
N6 C38 1.453(15) .
N6 C37 1.473(14) .
C1 C6 1.379(14) .
C1 C2 1.391(14) .
C2 C3 1.410(15) .
C2 C8 1.497(16) .
C3 C4 1.362(16) .
C4 C5 1.369(15) .
C4 C7 1.517(16) .
C5 C6 1.400(15) .
C6 C11 1.531(15) .
C9 C10 1.47(2) .
C12 C13 1.366(16) .
C14 C15 1.396(14) .
C14 C19 1.413(13) .
C15 C16 1.400(14) .
C15 C21 1.479(14) .
C16 C17 1.371(16) .
C17 C18 1.374(16) .
C17 C20 1.506(16) .
C18 C19 1.390(14) .
C19 C24 1.508(14) .
C22 C23 1.506(15) .
C25 C26 1.402(16) .
C27 C32 1.383(16) .
C27 C28 1.411(16) .
C28 C29 1.408(16) .
C28 C34 1.481(17) .
C29 C30 1.35(2) .
C30 C31 1.36(2) .
C30 C33 1.546(17) .
C31 C32 1.413(15) .
C32 C37 1.495(16) .
C35 C36 1.522(15) .
C38 C39 1.409(16) .
O1S C1S 1.725(19) .
C1S C2S 1.462(19) .
C1S C3S 1.47(2) .
